data_7248607
loop_
_publ_author_name
'Liu, Tingting'
'Wang, Jianbin'
'Xiao, Rou'
'Zhao, Junling'

_publ_section_title
;
 Switchable divergent synthesis of chiral indole derivatives via catalytic
 asymmetric dearomatization of 2,3-disubstituted indoles
;
_journal_issue 22
_journal_name_full 'RSC Advances'
_journal_page_first 15591
_journal_page_last 15596
_journal_paper_doi 10.1039/D4RA03231D
_journal_volume 14
_journal_year 2024
_chemical_absolute_configuration ad
_chemical_formula_moiety 'C28 H26 N2 O3 S'
_chemical_formula_sum 'C28 H26 N2 O3 S'
_chemical_formula_weight 470.57
_space_group_crystal_system orthorhombic
_space_group_IT_number 19
_space_group_name_Hall 'P 2ac 2ab'
_space_group_name_H-M_alt 'P 21 21 21'
_atom_sites_solution_hydrogens mixed
_atom_sites_solution_primary dual
_audit_creation_date 2023-04-14
_audit_creation_method
;
Olex2 1.3
(compiled 2020.11.12 svn.r5f609507 for OlexSys, GUI svn.r6408)
;
_audit_update_record
;
2024-03-30 deposited with the CCDC.	2024-05-09 downloaded from the CCDC.
;
_cell_angle_alpha 90
_cell_angle_beta 90
_cell_angle_gamma 90
_cell_formula_units_Z 4
_cell_length_a 8.87694(13)
_cell_length_b 11.7651(2)
_cell_length_c 22.7128(3)
_cell_measurement_reflns_used 14168
_cell_measurement_temperature 100.00(10)
_cell_measurement_theta_max 78.1650
_cell_measurement_theta_min 3.9030
_cell_volume 2372.08(6)
_computing_cell_refinement 'CrysAlisPro 1.171.42.84a (Rigaku OD, 2023)'
_computing_data_collection 'CrysAlisPro 1.171.42.84a (Rigaku OD, 2023)'
_computing_data_reduction 'CrysAlisPro 1.171.42.84a (Rigaku OD, 2023)'
_computing_molecular_graphics 'Olex2 1.3 (Dolomanov et al., 2009)'
_computing_publication_material 'Olex2 1.3 (Dolomanov et al., 2009)'
_computing_structure_refinement 'SHELXL 2018/3 (Sheldrick, 2015)'
_computing_structure_solution 'SHELXT  (Sheldrick, 2015)'
_diffrn_ambient_environment N~2~
_diffrn_ambient_temperature 100.00(10)
_diffrn_detector 'Hybrid Pixel Array Detector'
_diffrn_detector_area_resol_mean 10.0000
_diffrn_detector_type HyPix
_diffrn_measured_fraction_theta_full 0.999
_diffrn_measured_fraction_theta_max 0.970
_diffrn_measurement_details
;
List of Runs (angles in degrees, time in seconds):

  # Type    Start    End  Width  t~exp~   \w     \q     \k     \f   Frames
#--------------------------------------------------------------------------
  1  \w    -62.00 -35.00   0.50    0.22    -- -100.00  61.00 120.00   54
  2  \w    -69.00 -26.00   0.50    0.22    -- -100.00  61.00   0.00   86
  3  \w    -61.00 -36.00   0.50    0.22    -- -100.00  61.00 -90.00   50
  4  \w     -5.00  34.00   0.50    0.05    --  -44.59  19.00-180.00   78
  5  \w    -28.00  72.00   0.50    0.05    --   44.59 -85.00  71.00  200
  6  \w    -17.00   9.00   0.50    0.05    --  -44.59  19.00 -60.00   52
  7  \w    -73.00 -47.00   0.50    0.05    --  -44.59 125.00-120.00   52
  8  \w   -160.00 -81.00   0.50    0.22    -- -100.00 -85.00  71.00  158
  9  \w     33.00  60.00   0.50    0.22    --  105.85 -77.00 120.00   54
 10  \w     35.00  71.00   0.50    0.22    --  105.85 -61.00 150.00   72
 11  \w     80.00 107.00   0.50    0.22    --  105.85 -77.00 120.00   54
 12  \w    113.00 161.00   0.50    0.22    --  105.85  47.00  69.00   96
 13  \w     90.00 152.00   0.50    0.22    --  105.85  95.00 -72.00  124
 14  \w     44.00  72.00   0.50    0.22    --  105.85 -61.00-180.00   56
 15  \w     42.00  69.00   0.50    0.22    --  105.85 -61.00-150.00   54
 16  \w     84.00 110.00   0.50    0.22    --  112.25 135.00  33.00   52
 17  \w   -118.00 -93.00   0.50    0.05    --  -44.84-135.00 146.00   50
 18  \w    -13.00  25.00   0.50    0.05    --  -44.84  19.00-120.00   76
 19  \w     76.00 113.00   0.50    0.05    --   44.84  57.00-120.00   74
 20  \w     32.00  65.00   0.50    0.05    --   44.84  57.00-120.00   66
 21  \w     43.00  89.00   0.50    0.22    --  112.25 -94.00-150.00   92
 22  \w     43.00 109.00   0.50    0.22    --  112.25-125.00 -30.00  132
 23  \w    102.00 128.00   0.50    0.22    --  112.25  30.00 -30.00   52
 24  \w     84.00 110.00   0.50    0.22    --  112.25-125.00 -60.00   52
 25  \w     93.00 119.00   0.50    0.22    --  112.25-135.00  56.00   52
 26  \w     55.00 111.00   0.50    0.22    --  112.25-125.00-180.00  112
 27  \w     42.00  67.00   0.50    0.22    --  112.25-135.00  56.00   50
 28  \w     55.00  97.00   0.50    0.22    --  112.25 -94.00-120.00   84
 29  \w    120.00 178.00   0.50    0.22    --  112.25  61.00 -60.00  116
 30  \w     77.00 103.00   0.50    0.22    --  112.25 -94.00-180.00   52
 31  \w    100.00 164.00   0.50    0.22    --  112.25  61.00 -90.00  128
 32  \w    144.00 173.00   0.50    0.22    --  112.25  30.00 -30.00   58
 33  \w     93.00 119.00   0.50    0.22    --  112.25-135.00 146.00   52
 34  \w     84.00 110.00   0.50    0.22    --  112.25-125.00-150.00   52
 35  \w     58.00  84.00   0.50    0.22    --  112.25 -94.00 -30.00   52
 36  \w    120.00 146.00   0.50    0.22    --  112.25 135.00  33.00   52
 37  \w     19.00 118.00   0.50    0.05    --   44.84  77.00   0.00  198
 38  \w     19.00 118.00   0.50    0.05    --   44.84  77.00 -90.00  198
 39  \w     19.00 118.00   0.50    0.05    --   44.84  77.00 120.00  198
;
_diffrn_measurement_device 'four-circle diffractometer'
_diffrn_measurement_device_type 'XtaLAB Synergy R, DW system, HyPix'
_diffrn_measurement_method '\w scans'
_diffrn_orient_matrix_type 'CrysAlisPro convention (1999,Acta A55,543-557)'
_diffrn_orient_matrix_UB_11 0.1015242000
_diffrn_orient_matrix_UB_12 0.0739105000
_diffrn_orient_matrix_UB_13 -0.0394492000
_diffrn_orient_matrix_UB_21 -0.1152527000
_diffrn_orient_matrix_UB_22 0.0976683000
_diffrn_orient_matrix_UB_23 0.0036937000
_diffrn_orient_matrix_UB_31 0.0806582000
_diffrn_orient_matrix_UB_32 0.0464661000
_diffrn_orient_matrix_UB_33 0.0550473000
_diffrn_radiation_monochromator mirror
_diffrn_radiation_probe x-ray
_diffrn_radiation_type 'Cu K\a'
_diffrn_radiation_wavelength 1.54184
_diffrn_reflns_av_R_equivalents 0.0505
_diffrn_reflns_av_unetI/netI 0.0337
_diffrn_reflns_Laue_measured_fraction_full 0.999
_diffrn_reflns_Laue_measured_fraction_max 0.970
_diffrn_reflns_limit_h_max 11
_diffrn_reflns_limit_h_min -11
_diffrn_reflns_limit_k_max 12
_diffrn_reflns_limit_k_min -14
_diffrn_reflns_limit_l_max 28
_diffrn_reflns_limit_l_min -20
_diffrn_reflns_number 23451
_diffrn_reflns_point_group_measured_fraction_full 0.995
_diffrn_reflns_point_group_measured_fraction_max 0.950
_diffrn_reflns_theta_full 67.684
_diffrn_reflns_theta_max 78.565
_diffrn_reflns_theta_min 3.892
_diffrn_source 'Rotating-anode X-ray tube'
_diffrn_source_type 'Rigaku (Cu) X-ray Source'
_exptl_absorpt_coefficient_mu 1.478
_exptl_absorpt_correction_T_max 1.00000
_exptl_absorpt_correction_T_min 0.72409
_exptl_absorpt_correction_type multi-scan
_exptl_absorpt_process_details
;
CrysAlisPro 1.171.42.84a (Rigaku Oxford Diffraction, 2023)
Empirical absorption correction using spherical harmonics,
implemented in SCALE3 ABSPACK scaling algorithm.
;
_exptl_crystal_colour purple
_exptl_crystal_density_diffrn 1.318
_exptl_crystal_description block
_exptl_crystal_F_000 992
_exptl_crystal_size_max 0.15
_exptl_crystal_size_mid 0.12
_exptl_crystal_size_min 0.1
_refine_diff_density_max 0.252
_refine_diff_density_min -0.271
_refine_diff_density_rms 0.043
_refine_ls_abs_structure_details
;
 Flack x determined using 1824 quotients [(I+)-(I-)]/[(I+)+(I-)]
 (Parsons, Flack and Wagner, Acta Cryst. B69 (2013) 249-259).
;
_refine_ls_abs_structure_Flack -0.012(8)
_refine_ls_extinction_method none
_refine_ls_goodness_of_fit_ref 1.067
_refine_ls_hydrogen_treatment mixed
_refine_ls_matrix_type full
_refine_ls_number_parameters 315
_refine_ls_number_reflns 4847
_refine_ls_number_restraints 0
_refine_ls_restrained_S_all 1.067
_refine_ls_R_factor_all 0.0395
_refine_ls_R_factor_gt 0.0364
_refine_ls_shift/su_max 0.001
_refine_ls_shift/su_mean 0.000
_refine_ls_structure_factor_coef Fsqd
_refine_ls_weighting_details 'w=1/[\s^2^(Fo^2^)+(0.0598P)^2^+0.4128P] where P=(Fo^2^+2Fc^2^)/3'
_refine_ls_weighting_scheme calc
_refine_ls_wR_factor_gt 0.0995
_refine_ls_wR_factor_ref 0.1019
_reflns_Friedel_coverage 0.722
_reflns_Friedel_fraction_full 0.989
_reflns_Friedel_fraction_max 0.923
_reflns_number_gt 4544
_reflns_number_total 4847
_reflns_threshold_expression 'I > 2\s(I)'
_cod_data_source_file d4ra03231d2.cif
_cod_data_source_block lintt_230411_auto
_cod_original_cell_volume 2372.08(7)
_cod_database_code 7248607
_shelx_shelxl_version_number 2018/3
_chemical_oxdiff_usercomment CHONSCl
_shelx_space_group_comment
;
The symmetry employed for this shelxl refinement is uniquely defined
by the following loop, which should always be used as a source of
symmetry information in preference to the above space-group names.
They are only intended as comments.
;
_reflns_odcompleteness_completeness 99.96
_reflns_odcompleteness_iscentric 1
_reflns_odcompleteness_theta 66.97
_olex2_refinement_description
;
1. Fixed Uiso
 At 1.2 times of:
  All C(H) groups
 At 1.5 times of:
  All C(H,H,H) groups
2.a Aromatic/amide H refined with riding coordinates:
 C007(H007), C00D(H00D), C00J(H00J), C00L(H00L), C00M(H00M), C00N(H00N),
 C00O(H00O), C00P(H00P), C00Q(H00Q), C00S(H00S), C00T(H00T), C00U(H00U),
 C00V(H00V)
2.b Idealised Me refined as rotating group:
 C00I(H00A,H00B,H00C), C00R(H00E,H00F,H00G), C00X(H00H,H00I,H00K), C00Y(H00R,
 H00W,H00X)
;
_olex2_submission_special_instructions 'No special instructions were received'
_oxdiff_exptl_absorpt_empirical_details
;
Empirical correction (ABSPACK) includes:
- Absorption correction using spherical harmonics
- Frame scaling
;
_oxdiff_exptl_absorpt_empirical_full_max 1.870
_oxdiff_exptl_absorpt_empirical_full_min 0.564

loop_
_space_group_symop_operation_xyz
'x, y, z'
'-x+1/2, -y, z+1/2'
'-x, y+1/2, -z+1/2'
'x+1/2, -y+1/2, -z'

loop_
_atom_site_label
_atom_site_type_symbol
_atom_site_fract_x
_atom_site_fract_y
_atom_site_fract_z
_atom_site_U_iso_or_equiv
_atom_site_adp_type
_atom_site_occupancy
_atom_site_site_symmetry_order
_atom_site_calc_flag
_atom_site_refinement_flags_posn
_atom_site_refinement_flags_adp
_atom_site_refinement_flags_occupancy
_atom_site_disorder_assembly
_atom_site_disorder_group
S01 S 0.26168(7) 0.94241(5) 0.61058(3) 0.03252(17) Uani 1 1 d . . . . .
O002 O 0.2701(2) 0.41750(14) 0.70075(8) 0.0297(4) Uani 1 1 d . . . . .
O003 O 0.1123(2) 0.90490(18) 0.62185(9) 0.0388(5) Uani 1 1 d . . . . .
O004 O 0.2980(3) 1.06059(18) 0.61497(10) 0.0472(5) Uani 1 1 d . . . . .
N005 N 0.2464(3) 0.30778(18) 0.61334(10) 0.0295(4) Uani 1 1 d . . . . .
N006 N 0.3718(3) 0.87743(19) 0.65780(10) 0.0303(5) Uani 1 1 d . . . . .
C007 C 0.4081(3) 0.6753(2) 0.63441(11) 0.0261(5) Uani 1 1 d . . . . .
H007 H 0.473393 0.695753 0.602993 0.031 Uiso 1 1 calc R U . . .
C008 C 0.2158(3) 0.6123(2) 0.72870(11) 0.0265(5) Uani 1 1 d . . . . .
C009 C 0.2871(3) 0.5316(2) 0.69233(11) 0.0265(5) Uani 1 1 d . . . . .
C00A C 0.3531(3) 0.3579(2) 0.65357(11) 0.0274(5) Uani 1 1 d . . . . .
C00B C 0.3790(2) 0.5602(2) 0.64651(10) 0.0245(5) Uani 1 1 d . . . . .
C00C C 0.3417(3) 0.7582(2) 0.66826(11) 0.0266(5) Uani 1 1 d . . . . .
C00D C 0.0770(3) 0.7798(3) 0.79619(12) 0.0324(6) Uani 1 1 d . . . . .
H00D H 0.029256 0.836353 0.819510 0.039 Uiso 1 1 calc R U . . .
C00E C 0.4371(3) 0.4535(2) 0.61684(11) 0.0264(5) Uani 1 1 d . . . . .
C00F C 0.3753(3) 0.4351(2) 0.55543(11) 0.0280(5) Uani 1 1 d . . . . .
C00G C 0.2701(3) 0.3473(2) 0.55629(11) 0.0277(5) Uani 1 1 d . . . . .
C00H C 0.3114(3) 0.8988(2) 0.53883(12) 0.0332(6) Uani 1 1 d . . . . .
C00I C 0.6091(3) 0.4483(2) 0.61813(12) 0.0331(6) Uani 1 1 d . . . . .
H00A H 0.644434 0.457130 0.658750 0.050 Uiso 1 1 calc R U . . .
H00B H 0.650406 0.509587 0.593783 0.050 Uiso 1 1 calc R U . . .
H00C H 0.642800 0.374773 0.602677 0.050 Uiso 1 1 calc R U . . .
C00J C 0.4120(3) 0.4879(2) 0.50293(12) 0.0325(6) Uani 1 1 d . . . . .
H00J H 0.482673 0.548494 0.502284 0.039 Uiso 1 1 calc R U . . .
C00K C 0.2436(3) 0.7293(2) 0.71579(10) 0.0268(5) Uani 1 1 d . . . . .
C00L C 0.3442(3) 0.4511(3) 0.45104(11) 0.0355(6) Uani 1 1 d . . . . .
H00L H 0.367508 0.487322 0.414787 0.043 Uiso 1 1 calc R U . . .
C00M C 0.2469(3) 0.8008(2) 0.51614(12) 0.0330(5) Uani 1 1 d . . . . .
H00M H 0.182189 0.755383 0.539707 0.040 Uiso 1 1 calc R U . . .
C00N C 0.0503(3) 0.6639(3) 0.80837(12) 0.0341(6) Uani 1 1 d . . . . .
H00N H -0.015402 0.643112 0.839559 0.041 Uiso 1 1 calc R U . . .
C00O C 0.1186(3) 0.5817(2) 0.77549(11) 0.0309(5) Uani 1 1 d . . . . .
H00O H 0.100959 0.503787 0.784014 0.037 Uiso 1 1 calc R U . . .
C00P C 0.1702(3) 0.8119(2) 0.75149(12) 0.0307(5) Uani 1 1 d . . . . .
H00P H 0.186474 0.890426 0.744080 0.037 Uiso 1 1 calc R U . . .
C00Q C 0.2029(3) 0.3088(2) 0.50496(12) 0.0323(6) Uani 1 1 d . . . . .
H00Q H 0.131947 0.248394 0.505680 0.039 Uiso 1 1 calc R U . . .
C00R C 0.4479(3) 0.2704(3) 0.68479(12) 0.0346(6) Uani 1 1 d . . . . .
H00E H 0.520947 0.308719 0.710322 0.052 Uiso 1 1 calc R U . . .
H00F H 0.501568 0.224122 0.655669 0.052 Uiso 1 1 calc R U . . .
H00G H 0.382838 0.221348 0.708670 0.052 Uiso 1 1 calc R U . . .
C00S C 0.2786(3) 0.7700(3) 0.45822(13) 0.0394(6) Uani 1 1 d . . . . .
H00S H 0.234974 0.702858 0.442471 0.047 Uiso 1 1 calc R U . . .
C00T C 0.2425(3) 0.3615(2) 0.45232(12) 0.0351(6) Uani 1 1 d . . . . .
H00T H 0.199101 0.335514 0.416528 0.042 Uiso 1 1 calc R U . . .
C00U C 0.4106(3) 0.9626(3) 0.50538(14) 0.0413(7) Uani 1 1 d . . . . .
H00U H 0.457849 1.027870 0.521674 0.050 Uiso 1 1 calc R U . . .
C00V C 0.4402(3) 0.9301(3) 0.44768(14) 0.0468(8) Uani 1 1 d . . . . .
H00V H 0.508235 0.973901 0.424710 0.056 Uiso 1 1 calc R U . . .
C00W C 0.3726(3) 0.8355(3) 0.42300(14) 0.0449(8) Uani 1 1 d . . . . .
C00X C 0.5309(3) 0.9148(2) 0.65960(13) 0.0360(6) Uani 1 1 d . . . . .
H00H H 0.580265 0.895296 0.622369 0.054 Uiso 1 1 calc R U . . .
H00I H 0.582772 0.876703 0.692160 0.054 Uiso 1 1 calc R U . . .
H00K H 0.534920 0.997307 0.665477 0.054 Uiso 1 1 calc R U . . .
C00Y C 0.3908(5) 0.8063(4) 0.35869(15) 0.0637(11) Uani 1 1 d . . . . .
H00R H 0.418839 0.726064 0.354825 0.096 Uiso 1 1 calc R U . . .
H00W H 0.469837 0.853940 0.341420 0.096 Uiso 1 1 calc R U . . .
H00X H 0.295519 0.819857 0.338059 0.096 Uiso 1 1 calc R U . . .
H005 H 0.237(4) 0.241(4) 0.6194(17) 0.052(11) Uiso 1 1 d . . . . .

loop_
_atom_site_aniso_label
_atom_site_aniso_U_11
_atom_site_aniso_U_22
_atom_site_aniso_U_33
_atom_site_aniso_U_23
_atom_site_aniso_U_13
_atom_site_aniso_U_12
S01 0.0387(3) 0.0192(3) 0.0397(3) -0.0009(2) -0.0014(3) 0.0026(3)
O002 0.0341(9) 0.0185(8) 0.0365(9) -0.0005(7) 0.0072(7) -0.0019(7)
O003 0.0347(9) 0.0361(12) 0.0455(11) 0.0014(9) 0.0001(8) 0.0092(8)
O004 0.0666(13) 0.0189(10) 0.0562(12) -0.0002(10) -0.0084(10) 0.0015(10)
N005 0.0334(10) 0.0184(10) 0.0366(11) 0.0010(9) 0.0004(10) -0.0062(9)
N006 0.0331(10) 0.0202(11) 0.0377(11) -0.0019(9) 0.0015(8) -0.0036(9)
C007 0.0258(11) 0.0225(13) 0.0300(11) 0.0000(10) 0.0004(9) -0.0015(9)
C008 0.0258(11) 0.0237(12) 0.0300(11) 0.0003(10) -0.0030(9) 0.0008(10)
C009 0.0267(11) 0.0201(12) 0.0327(12) 0.0004(10) -0.0010(9) -0.0003(9)
C00A 0.0272(11) 0.0229(13) 0.0321(12) -0.0010(10) 0.0019(9) 0.0011(10)
C00B 0.0225(10) 0.0210(12) 0.0299(11) -0.0014(10) 0.0003(8) -0.0016(10)
C00C 0.0295(12) 0.0206(13) 0.0298(11) -0.0011(10) -0.0041(9) -0.0005(9)
C00D 0.0315(12) 0.0315(15) 0.0343(12) -0.0065(11) 0.0017(10) 0.0051(11)
C00E 0.0267(10) 0.0179(12) 0.0347(12) -0.0009(10) 0.0023(9) 0.0000(9)
C00F 0.0273(11) 0.0219(13) 0.0347(12) -0.0050(11) 0.0053(9) 0.0019(10)
C00G 0.0266(11) 0.0191(11) 0.0373(12) -0.0019(10) 0.0039(10) 0.0027(9)
C00H 0.0313(12) 0.0272(14) 0.0411(14) 0.0040(11) -0.0033(10) 0.0043(11)
C00I 0.0262(11) 0.0248(13) 0.0483(14) -0.0027(12) 0.0048(10) -0.0006(10)
C00J 0.0372(13) 0.0228(13) 0.0375(13) -0.0037(11) 0.0076(11) -0.0031(11)
C00K 0.0254(10) 0.0232(12) 0.0320(11) -0.0030(9) -0.0037(9) 0.0026(10)
C00L 0.0479(15) 0.0271(14) 0.0314(12) -0.0001(11) 0.0045(11) -0.0006(12)
C00M 0.0329(12) 0.0264(13) 0.0397(13) 0.0041(10) -0.0017(11) 0.0026(12)
C00N 0.0329(12) 0.0364(16) 0.0330(12) -0.0005(12) 0.0038(10) 0.0025(11)
C00O 0.0297(12) 0.0279(14) 0.0351(12) 0.0012(10) 0.0005(10) 0.0017(10)
C00P 0.0322(12) 0.0254(14) 0.0345(13) -0.0053(11) -0.0038(10) 0.0021(10)
C00Q 0.0347(12) 0.0239(13) 0.0382(14) -0.0037(11) -0.0004(10) -0.0026(10)
C00R 0.0365(13) 0.0289(14) 0.0385(13) 0.0037(12) 0.0015(11) 0.0024(11)
C00S 0.0419(15) 0.0346(15) 0.0415(14) -0.0005(12) -0.0066(11) 0.0107(12)
C00T 0.0417(14) 0.0291(13) 0.0345(12) -0.0062(10) -0.0027(11) -0.0002(12)
C00U 0.0333(13) 0.0410(18) 0.0495(16) 0.0120(14) -0.0049(12) -0.0038(12)
C00V 0.0283(13) 0.063(2) 0.0492(16) 0.0194(16) 0.0008(11) 0.0023(14)
C00W 0.0333(14) 0.058(2) 0.0430(16) 0.0054(14) 0.0008(12) 0.0199(14)
C00X 0.0385(14) 0.0272(15) 0.0422(14) 0.0006(12) -0.0025(11) -0.0079(11)
C00Y 0.061(2) 0.086(3) 0.0442(17) 0.0054(18) 0.0099(15) 0.035(2)

loop_
_atom_type_symbol
_atom_type_description
_atom_type_scat_dispersion_real
_atom_type_scat_dispersion_imag
_atom_type_scat_source
C C 0.0181 0.0091 'International Tables Vol C Tables 4.2.6.8 and 6.1.1.4'
H H 0.0000 0.0000 'International Tables Vol C Tables 4.2.6.8 and 6.1.1.4'
N N 0.0311 0.0180 'International Tables Vol C Tables 4.2.6.8 and 6.1.1.4'
O O 0.0492 0.0322 'International Tables Vol C Tables 4.2.6.8 and 6.1.1.4'
S S 0.3331 0.5567 'International Tables Vol C Tables 4.2.6.8 and 6.1.1.4'

loop_
_geom_angle_atom_site_label_1
_geom_angle_atom_site_label_2
_geom_angle_atom_site_label_3
_geom_angle
_geom_angle_site_symmetry_1
_geom_angle_site_symmetry_3
_geom_angle_publ_flag
O003 S01 O004 119.98(14) . . ?
O003 S01 N006 107.08(12) . . ?
O003 S01 C00H 108.02(13) . . ?
O004 S01 N006 105.84(13) . . ?
O004 S01 C00H 106.90(14) . . ?
N006 S01 C00H 108.63(12) . . ?
C009 O002 C00A 108.06(18) . . ?
C00A N005 H005 111(3) . . ?
C00G N005 C00A 110.7(2) . . ?
C00G N005 H005 120(3) . . ?
C00C N006 S01 116.67(17) . . ?
C00C N006 C00X 117.4(2) . . ?
C00X N006 S01 116.63(19) . . ?
C00B C007 H007 120.2 . . ?
C00C C007 H007 120.2 . . ?
C00C C007 C00B 119.7(2) . . ?
C009 C008 C00K 116.8(2) . . ?
C009 C008 C00O 122.9(2) . . ?
C00O C008 C00K 120.3(2) . . ?
O002 C009 C008 122.1(2) . . ?
C00B C009 O002 114.5(2) . . ?
C00B C009 C008 123.4(2) . . ?
O002 C00A C00E 106.2(2) . . ?
O002 C00A C00R 105.1(2) . . ?
N005 C00A O002 109.06(19) . . ?
N005 C00A C00E 105.4(2) . . ?
N005 C00A C00R 112.7(2) . . ?
C00R C00A C00E 118.0(2) . . ?
C007 C00B C00E 130.4(2) . . ?
C009 C00B C007 119.7(2) . . ?
C009 C00B C00E 109.8(2) . . ?
C007 C00C N006 121.1(2) . . ?
C007 C00C C00K 121.1(2) . . ?
C00K C00C N006 117.8(2) . . ?
C00N C00D H00D 119.5 . . ?
C00P C00D H00D 119.5 . . ?
C00P C00D C00N 121.0(2) . . ?
C00B C00E C00A 101.14(19) . . ?
C00B C00E C00I 111.4(2) . . ?
C00F C00E C00A 102.3(2) . . ?
C00F C00E C00B 113.9(2) . . ?
C00F C00E C00I 111.9(2) . . ?
C00I C00E C00A 115.6(2) . . ?
C00G C00F C00E 109.6(2) . . ?
C00J C00F C00E 130.2(2) . . ?
C00J C00F C00G 120.2(2) . . ?
N005 C00G C00F 111.2(2) . . ?
C00Q C00G N005 127.5(2) . . ?
C00Q C00G C00F 121.3(2) . . ?
C00M C00H S01 118.8(2) . . ?
C00U C00H S01 120.5(2) . . ?
C00U C00H C00M 120.6(3) . . ?
C00E C00I H00A 109.5 . . ?
C00E C00I H00B 109.5 . . ?
C00E C00I H00C 109.5 . . ?
H00A C00I H00B 109.5 . . ?
H00A C00I H00C 109.5 . . ?
H00B C00I H00C 109.5 . . ?
C00F C00J H00J 120.4 . . ?
C00F C00J C00L 119.3(3) . . ?
C00L C00J H00J 120.4 . . ?
C00C C00K C008 119.3(2) . . ?
C00P C00K C008 117.5(2) . . ?
C00P C00K C00C 123.2(2) . . ?
C00J C00L H00L 120.0 . . ?
C00T C00L C00J 120.0(3) . . ?
C00T C00L H00L 120.0 . . ?
C00H C00M H00M 120.5 . . ?
C00H C00M C00S 118.9(3) . . ?
C00S C00M H00M 120.5 . . ?
C00D C00N H00N 119.9 . . ?
C00O C00N C00D 120.2(2) . . ?
C00O C00N H00N 119.9 . . ?
C008 C00O H00O 119.9 . . ?
C00N C00O C008 120.1(3) . . ?
C00N C00O H00O 119.9 . . ?
C00D C00P C00K 120.9(3) . . ?
C00D C00P H00P 119.6 . . ?
C00K C00P H00P 119.6 . . ?
C00G C00Q H00Q 121.0 . . ?
C00G C00Q C00T 118.0(2) . . ?
C00T C00Q H00Q 121.0 . . ?
C00A C00R H00E 109.5 . . ?
C00A C00R H00F 109.5 . . ?
C00A C00R H00G 109.5 . . ?
H00E C00R H00F 109.5 . . ?
H00E C00R H00G 109.5 . . ?
H00F C00R H00G 109.5 . . ?
C00M C00S H00S 119.3 . . ?
C00W C00S C00M 121.4(3) . . ?
C00W C00S H00S 119.3 . . ?
C00L C00T C00Q 121.3(2) . . ?
C00L C00T H00T 119.3 . . ?
C00Q C00T H00T 119.3 . . ?
C00H C00U H00U 120.4 . . ?
C00H C00U C00V 119.2(3) . . ?
C00V C00U H00U 120.4 . . ?
C00U C00V H00V 119.3 . . ?
C00W C00V C00U 121.4(3) . . ?
C00W C00V H00V 119.3 . . ?
C00S C00W C00Y 119.7(4) . . ?
C00V C00W C00S 118.2(3) . . ?
C00V C00W C00Y 122.0(3) . . ?
N006 C00X H00H 109.5 . . ?
N006 C00X H00I 109.5 . . ?
N006 C00X H00K 109.5 . . ?
H00H C00X H00I 109.5 . . ?
H00H C00X H00K 109.5 . . ?
H00I C00X H00K 109.5 . . ?
C00W C00Y H00R 109.5 . . ?
C00W C00Y H00W 109.5 . . ?
C00W C00Y H00X 109.5 . . ?
H00R C00Y H00W 109.5 . . ?
H00R C00Y H00X 109.5 . . ?
H00W C00Y H00X 109.5 . . ?

loop_
_geom_bond_atom_site_label_1
_geom_bond_atom_site_label_2
_geom_bond_distance
_geom_bond_site_symmetry_2
_geom_bond_publ_flag
S01 O003 1.421(2) . ?
S01 O004 1.431(2) . ?
S01 N006 1.640(2) . ?
S01 C00H 1.765(3) . ?
O002 C009 1.365(3) . ?
O002 C00A 1.477(3) . ?
N005 C00A 1.442(3) . ?
N005 C00G 1.393(3) . ?
N005 H005 0.80(4) . ?
N006 C00C 1.448(3) . ?
N006 C00X 1.480(3) . ?
C007 H007 0.9500 . ?
C007 C00B 1.407(4) . ?
C007 C00C 1.374(4) . ?
C008 C009 1.409(4) . ?
C008 C00K 1.429(4) . ?
C008 C00O 1.415(4) . ?
C009 C00B 1.364(3) . ?
C00A C00E 1.586(4) . ?
C00A C00R 1.507(4) . ?
C00B C00E 1.515(3) . ?
C00C C00K 1.428(4) . ?
C00D H00D 0.9500 . ?
C00D C00N 1.411(4) . ?
C00D C00P 1.363(4) . ?
C00E C00F 1.514(4) . ?
C00E C00I 1.528(3) . ?
C00F C00G 1.394(3) . ?
C00F C00J 1.383(4) . ?
C00G C00Q 1.385(4) . ?
C00H C00M 1.386(4) . ?
C00H C00U 1.384(4) . ?
C00I H00A 0.9800 . ?
C00I H00B 0.9800 . ?
C00I H00C 0.9800 . ?
C00J H00J 0.9500 . ?
C00J C00L 1.392(4) . ?
C00K C00P 1.423(4) . ?
C00L H00L 0.9500 . ?
C00L C00T 1.389(4) . ?
C00M H00M 0.9500 . ?
C00M C00S 1.393(4) . ?
C00N H00N 0.9500 . ?
C00N C00O 1.364(4) . ?
C00O H00O 0.9500 . ?
C00P H00P 0.9500 . ?
C00Q H00Q 0.9500 . ?
C00Q C00T 1.392(4) . ?
C00R H00E 0.9800 . ?
C00R H00F 0.9800 . ?
C00R H00G 0.9800 . ?
C00S H00S 0.9500 . ?
C00S C00W 1.390(5) . ?
C00T H00T 0.9500 . ?
C00U H00U 0.9500 . ?
C00U C00V 1.390(5) . ?
C00V H00V 0.9500 . ?
C00V C00W 1.383(5) . ?
C00W C00Y 1.509(5) . ?
C00X H00H 0.9800 . ?
C00X H00I 0.9800 . ?
C00X H00K 0.9800 . ?
C00Y H00R 0.9800 . ?
C00Y H00W 0.9800 . ?
C00Y H00X 0.9800 . ?

loop_
_geom_torsion_atom_site_label_1
_geom_torsion_atom_site_label_2
_geom_torsion_atom_site_label_3
_geom_torsion_atom_site_label_4
_geom_torsion
_geom_torsion_site_symmetry_1
_geom_torsion_site_symmetry_2
_geom_torsion_site_symmetry_3
_geom_torsion_site_symmetry_4
_geom_torsion_publ_flag
S01 N006 C00C C007 89.2(3) . . . . ?
S01 N006 C00C C00K -92.3(2) . . . . ?
S01 C00H C00M C00S 176.0(2) . . . . ?
S01 C00H C00U C00V -175.9(2) . . . . ?
O002 C009 C00B C007 -178.4(2) . . . . ?
O002 C009 C00B C00E 0.3(3) . . . . ?
O002 C00A C00E C00B -4.2(2) . . . . ?
O002 C00A C00E C00F -121.9(2) . . . . ?
O002 C00A C00E C00I 116.2(2) . . . . ?
O003 S01 N006 C00C 42.0(2) . . . . ?
O003 S01 N006 C00X -172.1(2) . . . . ?
O003 S01 C00H C00M -29.4(3) . . . . ?
O003 S01 C00H C00U 149.2(2) . . . . ?
O004 S01 N006 C00C 171.11(19) . . . . ?
O004 S01 N006 C00X -43.0(2) . . . . ?
O004 S01 C00H C00M -159.8(2) . . . . ?
O004 S01 C00H C00U 18.8(3) . . . . ?
N005 C00A C00E C00B 111.4(2) . . . . ?
N005 C00A C00E C00F -6.3(2) . . . . ?
N005 C00A C00E C00I -128.1(2) . . . . ?
N005 C00G C00Q C00T 179.5(3) . . . . ?
N006 S01 C00H C00M 86.4(2) . . . . ?
N006 S01 C00H C00U -94.9(2) . . . . ?
N006 C00C C00K C008 -177.7(2) . . . . ?
N006 C00C C00K C00P 2.5(4) . . . . ?
C007 C00B C00E C00A -178.9(2) . . . . ?
C007 C00B C00E C00F -70.0(3) . . . . ?
C007 C00B C00E C00I 57.8(3) . . . . ?
C007 C00C C00K C008 0.8(4) . . . . ?
C007 C00C C00K C00P -179.0(2) . . . . ?
C008 C009 C00B C007 1.1(4) . . . . ?
C008 C009 C00B C00E 179.8(2) . . . . ?
C008 C00K C00P C00D -0.1(4) . . . . ?
C009 O002 C00A N005 -108.5(2) . . . . ?
C009 O002 C00A C00E 4.7(2) . . . . ?
C009 O002 C00A C00R 130.4(2) . . . . ?
C009 C008 C00K C00C -0.9(3) . . . . ?
C009 C008 C00K C00P 178.9(2) . . . . ?
C009 C008 C00O C00N -178.6(2) . . . . ?
C009 C00B C00E C00A 2.5(2) . . . . ?
C009 C00B C00E C00F 111.4(2) . . . . ?
C009 C00B C00E C00I -120.8(2) . . . . ?
C00A O002 C009 C008 177.2(2) . . . . ?
C00A O002 C009 C00B -3.3(3) . . . . ?
C00A N005 C00G C00F -8.2(3) . . . . ?
C00A N005 C00G C00Q 171.6(3) . . . . ?
C00A C00E C00F C00G 1.7(3) . . . . ?
C00A C00E C00F C00J -175.8(3) . . . . ?
C00B C007 C00C N006 178.7(2) . . . . ?
C00B C007 C00C C00K 0.2(4) . . . . ?
C00B C00E C00F C00G -106.5(2) . . . . ?
C00B C00E C00F C00J 76.0(3) . . . . ?
C00C C007 C00B C009 -1.1(4) . . . . ?
C00C C007 C00B C00E -179.6(2) . . . . ?
C00C C00K C00P C00D 179.7(2) . . . . ?
C00D C00N C00O C008 -0.5(4) . . . . ?
C00E C00F C00G N005 3.7(3) . . . . ?
C00E C00F C00G C00Q -176.2(2) . . . . ?
C00E C00F C00J C00L 176.4(3) . . . . ?
C00F C00G C00Q C00T -0.6(4) . . . . ?
C00F C00J C00L C00T -0.8(4) . . . . ?
C00G N005 C00A O002 122.6(2) . . . . ?
C00G N005 C00A C00E 8.9(3) . . . . ?
C00G N005 C00A C00R -121.0(2) . . . . ?
C00G C00F C00J C00L -0.9(4) . . . . ?
C00G C00Q C00T C00L -1.1(4) . . . . ?
C00H S01 N006 C00C -74.4(2) . . . . ?
C00H S01 N006 C00X 71.4(2) . . . . ?
C00H C00M C00S C00W -0.2(4) . . . . ?
C00H C00U C00V C00W 0.0(4) . . . . ?
C00I C00E C00F C00G 126.1(2) . . . . ?
C00I C00E C00F C00J -51.5(4) . . . . ?
C00J C00F C00G N005 -178.5(2) . . . . ?
C00J C00F C00G C00Q 1.6(4) . . . . ?
C00J C00L C00T C00Q 1.8(4) . . . . ?
C00K C008 C009 O002 179.4(2) . . . . ?
C00K C008 C009 C00B -0.1(3) . . . . ?
C00K C008 C00O C00N 0.3(4) . . . . ?
C00M C00H C00U C00V 2.7(4) . . . . ?
C00M C00S C00W C00V 2.8(4) . . . . ?
C00M C00S C00W C00Y -173.4(3) . . . . ?
C00N C00D C00P C00K 0.0(4) . . . . ?
C00O C008 C009 O002 -1.7(4) . . . . ?
C00O C008 C009 C00B 178.9(2) . . . . ?
C00O C008 C00K C00C -179.8(2) . . . . ?
C00O C008 C00K C00P 0.0(3) . . . . ?
C00P C00D C00N C00O 0.3(4) . . . . ?
C00R C00A C00E C00B -121.8(2) . . . . ?
C00R C00A C00E C00F 120.5(2) . . . . ?
C00R C00A C00E C00I -1.4(3) . . . . ?
C00U C00H C00M C00S -2.7(4) . . . . ?
C00U C00V C00W C00S -2.8(4) . . . . ?
C00U C00V C00W C00Y 173.4(3) . . . . ?
C00X N006 C00C C007 -56.4(3) . . . . ?
C00X N006 C00C C00K 122.1(3) . . . . ?
